data_7059823
loop_
_publ_author_name
'Bacher, Felix'
'Isaac, James A.'
'Philouze, Christian'
'Flot, David'
'Thibon-Pourret, Aurore'
'Belle, Catherine'

_publ_section_title
;
 Synthesis of unsymmetrical 1,8-naphthyridine-based ligands for the
 assembly of tri-and tetra-nuclear copper(ii) complexes
;
_journal_issue 39
_journal_name_full 'New Journal of Chemistry'
_journal_page_first 16713
_journal_page_last 16720
_journal_paper_doi 10.1039/D0NJ02776F
_journal_volume 44
_journal_year 2020
_chemical_formula_moiety 'C70 H72 Cu3 N10 O6, H2 O'
_chemical_formula_sum 'C70 H74 Cu3 N10 O7'
_chemical_formula_weight 1358.01
_space_group_crystal_system triclinic
_space_group_IT_number 2
_space_group_name_Hall '-P 1'
_space_group_name_H-M_alt 'P -1'
_atom_sites_solution_hydrogens mixed
_audit_creation_date 2020-03-30
_audit_creation_method
;
Olex2 1.2
(compiled 2014.07.22 svn.r2960 for OlexSys, GUI svn.r4862)
;
_audit_update_record
;
2020-03-30 deposited with the CCDC.	2020-07-23 downloaded from the CCDC.
;
_cell_angle_alpha 107.44(3)
_cell_angle_beta 116.00(3)
_cell_angle_gamma 91.19(3)
_cell_formula_units_Z 2
_cell_length_a 14.798(3)
_cell_length_b 15.401(3)
_cell_length_c 16.328(3)
_cell_measurement_reflns_used 35660
_cell_measurement_temperature 100
_cell_measurement_theta_max 31.420
_cell_measurement_theta_min 1.444
_cell_volume 3140.2(16)
_computing_cell_refinement 'XDS (Kabsch, 2010)'
_computing_data_collection 'mxCuBE (Gabadinho et al., 2010)'
_computing_data_reduction 'XDS (Kabsch, 2010)'
_computing_molecular_graphics 'Olex2 (Dolomanov et al., 2009)'
_computing_publication_material 'Olex2 (Dolomanov et al., 2009)'
_computing_structure_refinement 'SHELXL-2014/7 (Sheldrick, 2014)'
_diffrn_ambient_temperature 100.0
_diffrn_detector 'CCD PIXEL area detector'
_diffrn_detector_type 'DECTRIS Pilatus_6M_F'
_diffrn_measured_fraction_theta_full 0.920
_diffrn_measured_fraction_theta_max 0.843
_diffrn_measurement_device '2 circles diffractometer'
_diffrn_measurement_device_type 'Maatel Mini-diffractometer (ESRF-EMBL, MD2M)'
_diffrn_measurement_method oscillation
_diffrn_radiation_collimation 'Toroidal mirror'
_diffrn_radiation_monochromator 'Silicon 111'
_diffrn_radiation_probe x-ray
_diffrn_radiation_type synchrotron
_diffrn_radiation_wavelength 0.729
_diffrn_reflns_av_R_equivalents 0.0000
_diffrn_reflns_av_unetI/netI 0.0892
_diffrn_reflns_Laue_measured_fraction_full 0.920
_diffrn_reflns_Laue_measured_fraction_max 0.843
_diffrn_reflns_limit_h_max 18
_diffrn_reflns_limit_h_min -20
_diffrn_reflns_limit_k_max 20
_diffrn_reflns_limit_k_min -21
_diffrn_reflns_limit_l_max 22
_diffrn_reflns_limit_l_min 0
_diffrn_reflns_number 16002
_diffrn_reflns_point_group_measured_fraction_full 0.920
_diffrn_reflns_point_group_measured_fraction_max 0.843
_diffrn_reflns_theta_full 26.000
_diffrn_reflns_theta_max 31.420
_diffrn_reflns_theta_min 1.444
_diffrn_source synchrotron
_diffrn_source_type 'Undulator u35 u20, ID23-1, ESRF'
_exptl_absorpt_coefficient_mu 1.138
_exptl_absorpt_correction_T_max 1
_exptl_absorpt_correction_T_min 0.485541
_exptl_absorpt_correction_type multi-scan
_exptl_absorpt_process_details
;
SADABS-2004/1 (Bruker,2004) was used for absorption correction.
R(int) was 0.0625 before and 0.0435 after correction.
The Ratio of minimum to maximum transmission is 0.4855.
The \l/2 correction factor is 0.0015.
;
_exptl_crystal_colour black
_exptl_crystal_colour_primary black
_exptl_crystal_density_diffrn 1.436
_exptl_crystal_description needle
_exptl_crystal_F_000 1414
_exptl_crystal_size_max 0.168
_exptl_crystal_size_mid 0.014
_exptl_crystal_size_min 0.014
_refine_diff_density_max 1.806
_refine_diff_density_min -1.181
_refine_diff_density_rms 0.158
_refine_ls_extinction_method none
_refine_ls_goodness_of_fit_ref 1.375
_refine_ls_hydrogen_treatment constr
_refine_ls_matrix_type full
_refine_ls_number_parameters 1068
_refine_ls_number_reflns 16002
_refine_ls_number_restraints 818
_refine_ls_restrained_S_all 1.346
_refine_ls_R_factor_all 0.1766
_refine_ls_R_factor_gt 0.1296
_refine_ls_shift/su_max 0.002
_refine_ls_shift/su_mean 0.000
_refine_ls_structure_factor_coef Fsqd
_refine_ls_weighting_details 'w=1/[\s^2^(Fo^2^)+(0.2000P)^2^] where P=(Fo^2^+2Fc^2^)/3'
_refine_ls_weighting_scheme calc
_refine_ls_wR_factor_gt 0.3859
_refine_ls_wR_factor_ref 0.4096
_reflns_Friedel_coverage 0.000
_reflns_number_gt 8807
_reflns_number_total 16002
_reflns_threshold_expression 'I > 2\s(I)'
_cod_data_source_file d0nj02776f2.cif
_cod_data_source_block test2
_cod_depositor_comments 'Adding full bibliography for 7059823--7059825.cif.'
_cod_original_cell_volume 3140.0(14)
_cod_database_code 7059823
_shelx_space_group_comment
;
The symmetry employed for this shelxl refinement is uniquely defined
by the following loop, which should always be used as a source of
symmetry information in preference to the above space-group names.
They are only intended as comments.
;
_olex2_refinement_description
;
1. Fixed Uiso
 At 1.2 times of:
  All C(H) groups
 At 1.5 times of:
  All C(H,H,H) groups, All O(H,H) groups
2. Restrained distances
 C67A-C66
 1.5 with sigma of 0.02
 C68A-C66
 1.5 with sigma of 0.02
 C66-C69A
 1.5 with sigma of 0.02
 C67B-C66
 1.5 with sigma of 0.02
 C68B-C66
 1.5 with sigma of 0.02
 C66-C69B
 1.5 with sigma of 0.02
 C50B-C51B
 1.4 with sigma of 0.02
 C51B-C52B
 1.4 with sigma of 0.02
 C52B-C53B
 1.4 with sigma of 0.02
 C53B-C54B
 1.4 with sigma of 0.02
 N9B-C54B
 1.4 with sigma of 0.02
 C50B-N9B
 1.4 with sigma of 0.02
 C50B-C52B
 2.4 with sigma of 0.02
 C51B-C53B
 2.4 with sigma of 0.02
 C52B-C54B
 2.4 with sigma of 0.02
 C53B-N9B
 2.4 with sigma of 0.02
 C54B-C50B
 2.4 with sigma of 0.02
 N9B-C51B
 2.4 with sigma of 0.02
 C18B-C17B
 1.4 with sigma of 0.02
 C17B-C16B
 1.4 with sigma of 0.02
 N5B-C18B
 2.4 with sigma of 0.02
 C18B-C16B
 2.4 with sigma of 0.02
 N5B-C16B
 2.4 with sigma of 0.02
 C15-C17B
 2.4 with sigma of 0.02
 N5B-C15
 1.4 with sigma of 0.02
 C16B-C15
 1.4 with sigma of 0.02
 C19B-C18B
 1.4 with sigma of 0.02
 C19B-N5B
 1.4 with sigma of 0.02
 C19B-C15
 2.4 with sigma of 0.02
 C19B-C17B
 2.4 with sigma of 0.02
 C45A-C47A
 2.4 with sigma of 0.02
 C46A-C48A
 2.4 with sigma of 0.02
 C47A-C49A
 2.4 with sigma of 0.02
 C48A-N8A
 2.4 with sigma of 0.02
 C49A-C45A
 2.4 with sigma of 0.02
 N8A-C46A
 2.4 with sigma of 0.02
 C45A-C46A
 1.4 with sigma of 0.02
 C46A-C47A
 1.4 with sigma of 0.02
 C47A-C48A
 1.4 with sigma of 0.02
 C48A-C49A
 1.4 with sigma of 0.02
 C49A-N8A
 1.4 with sigma of 0.02
 N8A-C45A
 1.4 with sigma of 0.02
3. Rigid bond restraints
 C66, C69A, C67A, C68A, C68B, C67B, C69B
 with sigma for 1-2 distances of 0.01 and sigma for 1-3 distances of 0.01
 N9A, C54A, C51A, C50A, C52A, C53A, C54B, C51B, N9B, C53B, C50B, C52B
 with sigma for 1-2 distances of 0.01 and sigma for 1-3 distances of 0.01
 C10B, C11B, N4B, C14B, C13B, C12B, C14A, C13A, C12A, C11A, C10A, N4A
 with sigma for 1-2 distances of 0.01 and sigma for 1-3 distances of 0.01
 C15, N5A, N5B, C19B, C19A, C18A, C18B, C17A, C17B, C16A, C16B
 with sigma for 1-2 distances of 0.01 and sigma for 1-3 distances of 0.01
 N8B, C45B, C45A, C46A, C46B, C47A, C47B, N8A, C49B, C49A, C48B, C48A
 with sigma for 1-2 distances of 0.01 and sigma for 1-3 distances of 0.01
4. Uiso/Uaniso restraints and constraints
C66 \\sim C69A \\sim C67A \\sim C68A \\sim C68B \\sim C67B \\sim C69B: within
1.7A with sigma of 0.04 and sigma for terminal atoms of 0.08
C50A \\sim C51A \\sim C52A \\sim C53A \\sim C54A \\sim N9A \\sim C50B \\sim
C51B \\sim C52B \\sim C53B \\sim C54B \\sim N9B: within 1.7A with sigma of 0.04
and sigma for terminal atoms of 0.08
C10A \\sim C10B \\sim C11B \\sim C11A \\sim C12A \\sim C13A \\sim C14A \\sim
N4A \\sim N4B \\sim C14B \\sim C12B \\sim C13B: within 1.7A with sigma of 0.04
and sigma for terminal atoms of 0.08
N5B \\sim C19B \\sim C19A \\sim N5A \\sim C15 \\sim C16A \\sim C16B \\sim C17B
\\sim C17A \\sim C18B \\sim C18A: within 1.7A with sigma of 0.04 and sigma for
terminal atoms of 0.08
N8B \\sim N8A \\sim C45B \\sim C45A \\sim C46A \\sim C46B \\sim C47A \\sim C47B
\\sim C48A \\sim C48B \\sim C49A \\sim C49B: within 1.7A with sigma of 0.04 and
sigma for terminal atoms of 0.08
Uanis(C15) = Uanis(C19B)
5. Others
 Sof(H6B)=Sof(H5B)=Sof(N8B)=Sof(C49B)=Sof(H49B)=Sof(C48B)=Sof(H48B)=Sof(Cu3B)=
 Sof(C54B)=Sof(H54E)=Sof(C51B)=Sof(H51B)=Sof(N9B)=Sof(C53B)=Sof(H53B)=Sof(C50B)=
 Sof(C52B)=Sof(H52B)=Sof(N4B)=Sof(C13B)=Sof(H13B)=Sof(C11B)=Sof(H11B)=Sof(C14B)=
 Sof(H14B)=Sof(C10B)=Sof(C12B)=Sof(H12B)=Sof(N5B)=Sof(C18B)=Sof(H18B)=Sof(C17B)=
 Sof(H17B)=Sof(C16B)=Sof(H16B)=Sof(C19B)=Sof(H19B)=Sof(C47B)=Sof(H47B)=
 Sof(C46B)=Sof(H46B)=Sof(C45B)=1-FVAR(1)
 Sof(H6A)=Sof(H5A)=Sof(C10A)=Sof(N4A)=Sof(N9A)=Sof(C45A)=Sof(N5A)=Sof(C13A)=
 Sof(H13A)=Sof(C46A)=Sof(H46A)=Sof(C54A)=Sof(H54D)=Sof(C14A)=Sof(H14A)=
 Sof(C51A)=Sof(H51A)=Sof(C18A)=Sof(H18A)=Sof(C12A)=Sof(H12A)=Sof(C50A)=
 Sof(C47A)=Sof(H47A)=Sof(C16A)=Sof(H16A)=Sof(C11A)=Sof(H11A)=Sof(C52A)=
 Sof(H52A)=Sof(C19A)=Sof(H19A)=Sof(C17A)=Sof(H17A)=Sof(C53A)=Sof(H53A)=
 Sof(Cu3A)=Sof(C49A)=Sof(H49A)=Sof(C48A)=Sof(H48A)=Sof(N8A)=FVAR(1)
 Sof(C68B)=Sof(H68D)=Sof(H68E)=Sof(H68F)=Sof(C67B)=Sof(H67D)=Sof(H67E)=
 Sof(H67F)=Sof(C69B)=Sof(H69D)=Sof(H69E)=Sof(H69F)=1-FVAR(2)
 Sof(C69A)=Sof(H69A)=Sof(H69B)=Sof(H69C)=Sof(C67A)=Sof(H67A)=Sof(H67B)=
 Sof(H67C)=Sof(C68A)=Sof(H68A)=Sof(H68B)=Sof(H68C)=FVAR(2)
6.a Riding coordinates:
 O6(H6A), O6(H6B), O5(H5A), O5(H5B), O7(H7A,H7B)
6.b Aromatic/amide H refined with riding coordinates:
 C6(H6), C38(H38), C23(H23), C42(H42), C41(H41), C3(H3), C2(H2), C7(H7),
 C57(H57), C59(H59), C37(H37), C25(H25), C13A(H13A), C46A(H46A), C54A(H54D),
 C49B(H49B), C14A(H14A), C51A(H51A), C18A(H18A), C12A(H12A), C47A(H47A),
 C16A(H16A), C48B(H48B), C11A(H11A), C52A(H52A), C19A(H19A), C17A(H17A),
 C53A(H53A), C54B(H54E), C51B(H51B), C53B(H53B), C52B(H52B), C13B(H13B),
 C11B(H11B), C14B(H14B), C12B(H12B), C18B(H18B), C17B(H17B), C16B(H16B),
 C19B(H19B), C49A(H49A), C48A(H48A), C47B(H47B), C46B(H46B)
6.c Idealised Me refined as rotating group:
 C64(H64A,H64B,H64C), C65(H65A,H65B,H65C), C20(H20A,H20B,H20C), C30(H30A,H30B,
 H30C), C31(H31A,H31B,H31C), C29(H29A,H29B,H29C), C54(H54A,H54B,H54C), C63(H63A,
 H63B,H63C), C35(H35A,H35B,H35C), C34(H34A,H34B,H34C), C33(H33A,H33B,H33C),
 C69A(H69A,H69B,H69C), C67A(H67A,H67B,H67C), C68A(H68A,H68B,H68C), C68B(H68D,
 H68E,H68F), C67B(H67D,H67E,H67F), C69B(H69D,H69E,H69F)
;
_shelx_shelxl_version_number 2014/7
_olex2_submission_special_instructions 'No special instructions were received'

loop_
_space_group_symop_operation_xyz
'x, y, z'
'-x, -y, -z'

loop_
_atom_site_label
_atom_site_type_symbol
_atom_site_fract_x
_atom_site_fract_y
_atom_site_fract_z
_atom_site_U_iso_or_equiv
_atom_site_adp_type
_atom_site_occupancy
_atom_site_site_symmetry_order
_atom_site_calc_flag
_atom_site_refinement_flags_posn
_atom_site_refinement_flags_adp
_atom_site_refinement_flags_occupancy
_atom_site_disorder_assembly
_atom_site_disorder_group
Cu1 Cu 0.51629(7) 0.34912(6) 0.09495(6) 0.0443(3) Uani 1 1 d . . . . .
Cu2 Cu 0.41162(8) 0.14967(6) -0.08217(6) 0.0450(3) Uani 1 1 d . . . . .
O6 O 0.3030(5) 0.1677(4) -0.0525(4) 0.0539(14) Uani 1 1 d . . . . .
H6A H 0.2680 0.1192 -0.0491 0.081 Uiso 0.721(3) 1 d R . P A 1
H6B H 0.2359 0.1446 -0.1009 0.081 Uiso 0.279(3) 1 d R . P A 2
O2 O 0.7379(5) 0.3662(5) 0.0212(6) 0.0687(19) Uani 1 1 d . . . . .
O4 O 0.6897(5) 0.1189(4) -0.0575(5) 0.0561(14) Uani 1 1 d . . . . .
N6 N 0.5179(6) 0.1247(4) 0.0411(5) 0.0455(15) Uani 1 1 d . . . . .
O1 O 0.5904(5) 0.3546(3) 0.2279(4) 0.0503(13) Uani 1 1 d . . . . .
O5 O 0.3882(4) 0.3408(4) 0.0923(4) 0.0525(14) Uani 1 1 d . . . . .
H5A H 0.3835 0.3637 0.1496 0.079 Uiso 0.721(3) 1 d R . P A 1
H5B H 0.3566 0.3922 0.0993 0.079 Uiso 0.279(3) 1 d R . P A 2
N7 N 0.4196(6) 0.1214(4) 0.1189(5) 0.0464(15) Uani 1 1 d . . . . .
O3 O 0.3337(5) 0.1450(3) -0.2141(4) 0.0522(14) Uani 1 1 d . . . . .
C61 C 0.3917(6) 0.1499(5) -0.2557(5) 0.0453(17) Uani 1 1 d . . . . .
N8 N 0.5250(6) 0.1499(4) -0.1084(5) 0.0489(16) Uani 1 1 d . . . . .
C6 C 0.3075(8) 0.4430(5) -0.2393(6) 0.054(2) Uani 1 1 d . . . . .
H6 H 0.3064 0.4626 -0.2896 0.065 Uiso 1 1 calc R . . . .
N1 N 0.4780(5) 0.3722(4) -0.0377(5) 0.0462(15) Uani 1 1 d . . . . .
N3 N 0.6446(5) 0.3411(4) 0.0951(5) 0.0464(15) Uani 1 1 d . . . . .
C4 C 0.3971(7) 0.4184(5) -0.1789(6) 0.0466(17) Uani 1 1 d . . . . .
C56 C 0.5001(7) 0.1569(4) -0.1996(5) 0.0448(17) Uani 1 1 d . . . . .
C39 C 0.5886(7) 0.0824(4) 0.1850(5) 0.0488(19) Uani 1 1 d . . . . .
N2 N 0.3065(5) 0.3860(4) -0.0942(5) 0.0455(14) Uani 1 1 d . . . . .
C22 C 0.7216(7) 0.3318(5) 0.1800(6) 0.0479(18) Uani 1 1 d . . . . .
C40 C 0.5060(7) 0.1095(4) 0.1148(5) 0.0456(17) Uani 1 1 d . . . . .
C5 C 0.3920(6) 0.3924(4) -0.1036(6) 0.0439(16) Uani 1 1 d . . . . .
C1 C 0.5636(7) 0.3758(5) -0.0461(6) 0.0487(18) Uani 1 1 d . . . . .
C38 C 0.6778(7) 0.0739(5) 0.1781(6) 0.052(2) Uani 1 1 d . . . . .
H38 H 0.7327 0.0558 0.2242 0.063 Uiso 1 1 calc R . . . .
C23 C 0.8177(7) 0.3161(5) 0.1963(7) 0.0528(19) Uani 1 1 d . . . . .
H23 H 0.8356 0.3064 0.1453 0.063 Uiso 1 1 calc R . . . .
C36 C 0.6037(7) 0.1152(5) 0.0348(6) 0.0470(17) Uani 1 1 d . . . . .
C26 C 0.7635(7) 0.3450(5) 0.3449(6) 0.0516(19) Uani 1 1 d . . . . .
C27 C 0.6907(6) 0.3451(4) 0.2525(6) 0.0442(17) Uani 1 1 d . . . . .
C10A C 0.1445(10) 0.4353(9) -0.0408(9) 0.048(3) Uani 0.721(3) 1 d . U P A 1
C55 C 0.6100(7) 0.1292(5) -0.0487(5) 0.0480(18) Uani 1 1 d . . . . .
C8 C 0.2249(6) 0.4100(5) -0.1537(6) 0.0487(18) Uani 1 1 d . . . . .
N4A N 0.1910(8) 0.3840(6) 0.0136(7) 0.052(2) Uani 0.721(3) 1 d . U P A 1
C64 C 0.1906(9) 0.2066(6) -0.3786(7) 0.062(2) Uani 1 1 d . . . . .
H64A H 0.2231 0.2653 -0.3739 0.094 Uiso 1 1 calc GR . . . .
H64B H 0.2024 0.2091 -0.3139 0.094 Uiso 1 1 calc GR . . . .
H64C H 0.1170 0.1963 -0.4216 0.094 Uiso 1 1 calc GR . . . .
C21 C 0.6599(8) 0.3588(6) 0.0279(7) 0.057(2) Uani 1 1 d . . . . .
C42 C 0.4803(8) 0.0745(6) 0.2582(6) 0.054(2) Uani 1 1 d . . . . .
H42 H 0.4691 0.0629 0.3073 0.064 Uiso 1 1 calc R . . . .
C58 C 0.5268(9) 0.1655(6) -0.3327(7) 0.061(2) Uani 1 1 d . . . . .
C65 C 0.2090(9) 0.1173(7) -0.5239(7) 0.066(2) Uani 1 1 d . . . . .
H65A H 0.2302 0.1772 -0.5255 0.099 Uiso 1 1 calc GR . . . .
H65B H 0.1349 0.0981 -0.5642 0.099 Uiso 1 1 calc GR . . . .
H65C H 0.2436 0.0711 -0.5490 0.099 Uiso 1 1 calc GR . . . .
N8B N 0.353(3) 0.281(2) 0.209(2) 0.049(6) Uani 0.279(3) 1 d . U P A 2
C41 C 0.5692(8) 0.0631(5) 0.2543(6) 0.058(2) Uani 1 1 d . . . . .
H41 H 0.6196 0.0412 0.3002 0.070 Uiso 1 1 calc R . . . .
C3 C 0.4890(8) 0.4222(6) -0.1854(6) 0.056(2) Uani 1 1 d . . . . .
H3 H 0.4931 0.4414 -0.2339 0.067 Uiso 1 1 calc R . . . .
N9A N 0.1661(8) 0.1989(6) 0.1074(7) 0.054(2) Uani 0.721(3) 1 d . U P A 1
C20 C 0.0515(7) 0.4570(6) -0.1958(8) 0.078(3) Uani 1 1 d . . . . .
H20A H -0.0065 0.4578 -0.1817 0.117 Uiso 1 1 calc GR . . . .
H20B H 0.0265 0.4298 -0.2660 0.117 Uiso 1 1 calc GR . . . .
H20C H 0.0877 0.5204 -0.1722 0.117 Uiso 1 1 calc GR . . . .
C2 C 0.5703(9) 0.3984(7) -0.1226(8) 0.063(3) Uani 1 1 d . . . . .
H2 H 0.6313 0.3966 -0.1286 0.076 Uiso 1 1 calc R . . . .
C7 C 0.2230(7) 0.4396(5) -0.2276(6) 0.0517(19) Uani 1 1 d . . . . .
H7 H 0.1631 0.4570 -0.2686 0.062 Uiso 1 1 calc R . . . .
C60 C 0.3537(8) 0.1436(5) -0.3536(6) 0.051(2) Uani 1 1 d . . . . .
C45A C 0.337(2) 0.2245(10) 0.2710(16) 0.049(4) Uani 0.721(3) 1 d D U P A 1
N5A N 0.1365(10) 0.2383(7) -0.1576(9) 0.055(4) Uani 0.721(3) 1 d . U P A 1
C30 C 0.6450(10) 0.2898(6) 0.4017(7) 0.069(3) Uani 1 1 d . . . . .
H30A H 0.6170 0.3097 0.4473 0.104 Uiso 1 1 calc GR . . . .
H30B H 0.6712 0.2324 0.4055 0.104 Uiso 1 1 calc GR . . . .
H30C H 0.5911 0.2790 0.3356 0.104 Uiso 1 1 calc GR . . . .
C57 C 0.5669(7) 0.1670(6) -0.2368(6) 0.054(2) Uani 1 1 d . . . . .
H57 H 0.6385 0.1747 -0.1977 0.065 Uiso 1 1 calc R . . . .
C28 C 0.7324(8) 0.3654(5) 0.4278(6) 0.059(2) Uani 1 1 d . . . . .
C59 C 0.4248(9) 0.1538(6) -0.3856(8) 0.064(2) Uani 1 1 d . . . . .
H59 H 0.3991 0.1525 -0.4506 0.077 Uiso 1 1 calc R . . . .
C9 C 0.1252(7) 0.3986(6) -0.1444(6) 0.054(2) Uani 1 1 d . . . . .
C37 C 0.6869(8) 0.0916(6) 0.1046(7) 0.059(2) Uani 1 1 d . . . . .
H37 H 0.7489 0.0880 0.1006 0.071 Uiso 1 1 calc R . . . .
C31 C 0.8226(9) 0.3691(8) 0.5238(7) 0.075(3) Uani 1 1 d . . . . .
H31A H 0.8466 0.3098 0.5154 0.112 Uiso 1 1 calc GR . . . .
H31B H 0.8008 0.3812 0.5742 0.112 Uiso 1 1 calc GR . . . .
H31C H 0.8782 0.4186 0.5431 0.112 Uiso 1 1 calc GR . . . .
C29 C 0.6997(8) 0.4601(6) 0.4455(7) 0.062(2) Uani 1 1 d . . . . .
H29A H 0.6684 0.4676 0.4886 0.093 Uiso 1 1 calc GR . . . .
H29B H 0.6500 0.4645 0.3835 0.093 Uiso 1 1 calc GR . . . .
H29C H 0.7596 0.5088 0.4758 0.093 Uiso 1 1 calc GR . . . .
C43 C 0.4055(8) 0.1039(5) 0.1879(6) 0.0510(19) Uani 1 1 d . . . . .
C62 C 0.2373(7) 0.1258(6) -0.4205(6) 0.0524(19) Uani 1 1 d . . . . .
C24 C 0.8900(8) 0.3142(6) 0.2858(7) 0.062(2) Uani 1 1 d . . . . .
C54 C 0.2795(9) 0.0612(6) 0.2406(8) 0.066(3) Uani 1 1 d . . . . .
H54A H 0.3267 0.0802 0.3102 0.100 Uiso 1 1 calc GR . . . .
H54B H 0.2843 -0.0021 0.2081 0.100 Uiso 1 1 calc GR . . . .
H54C H 0.2095 0.0634 0.2310 0.100 Uiso 1 1 calc GR . . . .
C15 C 0.0775(7) 0.2950(6) -0.2010(7) 0.060(2) Uani 1 1 d D U . . .
C25 C 0.8581(8) 0.3303(6) 0.3585(7) 0.061(2) Uani 1 1 d . . . . .
H25 H 0.9064 0.3308 0.4208 0.073 Uiso 1 1 calc R . . . .
C32 C 0.9958(8) 0.2921(7) 0.3045(8) 0.070(3) Uani 1 1 d . . . . .
C13A C 0.1829(11) 0.4909(9) 0.1493(10) 0.054(3) Uani 0.721(3) 1 d . U P A 1
H13A H 0.1944 0.5077 0.2145 0.064 Uiso 0.721(3) 1 calc R . P A 1
C46A C 0.326(2) 0.2515(8) 0.3555(15) 0.053(4) Uani 0.721(3) 1 d D U P A 1
H46A H 0.2998 0.2068 0.3728 0.063 Uiso 0.721(3) 1 calc R . P A 1
C54A C 0.0771(10) 0.1949(9) 0.0314(10) 0.062(3) Uani 0.721(3) 1 d . U P A 1
H54D H 0.0443 0.2473 0.0347 0.075 Uiso 0.721(3) 1 calc R . P A 1
C49B C 0.381(3) 0.370(2) 0.273(3) 0.051(6) Uani 0.279(3) 1 d . U P A 2
H49B H 0.4050 0.4133 0.2526 0.061 Uiso 0.279(3) 1 calc R . P A 2
C14A C 0.2102(8) 0.4119(7) 0.1067(9) 0.051(2) Uani 0.721(3) 1 d . U P A 1
H14A H 0.2442 0.3754 0.1448 0.061 Uiso 0.721(3) 1 calc R . P A 1
C44 C 0.3078(7) 0.1271(6) 0.1974(6) 0.0515(19) Uani 1 1 d . . . . .
C51A C 0.1725(9) 0.0462(8) 0.0218(9) 0.056(3) Uani 0.721(3) 1 d . U P A 1
H51A H 0.2070 -0.0051 0.0212 0.068 Uiso 0.721(3) 1 calc R . P A 1
C18A C 0.0169(13) 0.1075(10) -0.2910(12) 0.073(5) Uani 0.721(3) 1 d . U P A 1
H18A H 0.0005 0.0424 -0.3230 0.088 Uiso 0.721(3) 1 calc R . P A 1
C12A C 0.1378(10) 0.5455(7) 0.0932(10) 0.054(2) Uani 0.721(3) 1 d . U P A 1
H12A H 0.1221 0.6027 0.1214 0.064 Uiso 0.721(3) 1 calc R . P A 1
C50A C 0.2144(10) 0.1303(9) 0.1060(9) 0.052(3) Uani 0.721(3) 1 d . U P A 1
C47A C 0.3525(18) 0.3437(12) 0.4137(14) 0.064(4) Uani 0.721(3) 1 d D U P A 1
H47A H 0.3387 0.3632 0.4673 0.077 Uiso 0.721(3) 1 calc R . P A 1
C16A C -0.0158(11) 0.2578(9) -0.2851(12) 0.059(4) Uani 0.721(3) 1 d . U P A 1
H16A H -0.0568 0.2982 -0.3125 0.071 Uiso 0.721(3) 1 calc R . P A 1
C48B C 0.380(4) 0.406(3) 0.352(3) 0.059(7) Uani 0.279(3) 1 d . U P A 2
H48B H 0.3823 0.4711 0.3757 0.071 Uiso 0.279(3) 1 calc R . P A 2
C11A C 0.1159(10) 0.5173(7) -0.0020(8) 0.053(3) Uani 0.721(3) 1 d . U P A 1
H11A H 0.0818 0.5527 -0.0413 0.064 Uiso 0.721(3) 1 calc R . P A 1
C66 C 0.6047(9) 0.1810(8) -0.3694(7) 0.077(3) Uani 1 1 d D U . . .
C63 C 0.1909(8) 0.0374(6) -0.4199(7) 0.063(2) Uani 1 1 d . . . . .
H63A H 0.2076 -0.0159 -0.4582 0.095 Uiso 1 1 calc GR . . . .
H63B H 0.1166 0.0326 -0.4482 0.095 Uiso 1 1 calc GR . . . .
H63C H 0.2187 0.0382 -0.3530 0.095 Uiso 1 1 calc GR . . . .
C52A C 0.0848(11) 0.0420(10) -0.0546(12) 0.064(4) Uani 0.721(3) 1 d . U P A 1
H52A H 0.0578 -0.0114 -0.1116 0.077 Uiso 0.721(3) 1 calc R . P A 1
C19A C 0.1072(10) 0.1452(8) -0.2071(9) 0.059(3) Uani 0.721(3) 1 d . U P A 1
H19A H 0.1509 0.1050 -0.1825 0.071 Uiso 0.721(3) 1 calc R . P A 1
C35 C 1.0692(9) 0.3108(9) 0.4071(10) 0.083(3) Uani 1 1 d . . . . .
H35A H 1.0751 0.3755 0.4449 0.125 Uiso 1 1 calc GR . . . .
H35B H 1.1361 0.2993 0.4125 0.125 Uiso 1 1 calc GR . . . .
H35C H 1.0451 0.2701 0.4322 0.125 Uiso 1 1 calc GR . . . .
C17A C -0.0501(14) 0.1617(12) -0.3298(14) 0.069(5) Uani 0.721(3) 1 d . U P A 1
H17A H -0.1159 0.1359 -0.3837 0.083 Uiso 0.721(3) 1 calc R . P A 1
C34 C 0.9837(11) 0.1908(7) 0.2453(13) 0.110(6) Uani 1 1 d . . . . .
H34A H 0.9228 0.1746 0.1821 0.165 Uiso 1 1 calc GR . . . .
H34B H 0.9765 0.1514 0.2802 0.165 Uiso 1 1 calc GR . . . .
H34C H 1.0442 0.1813 0.2357 0.165 Uiso 1 1 calc GR . . . .
C33 C 1.0463(10) 0.3527(9) 0.2715(11) 0.092(4) Uani 1 1 d . . . . .
H33A H 1.1177 0.3447 0.2921 0.137 Uiso 1 1 calc GR . . . .
H33B H 1.0439 0.4176 0.3006 0.137 Uiso 1 1 calc GR . . . .
H33C H 1.0098 0.3343 0.2006 0.137 Uiso 1 1 calc GR . . . .
C53A C 0.0318(11) 0.1184(9) -0.0504(10) 0.069(4) Uani 0.721(3) 1 d . U P A 1
H53A H -0.0325 0.1161 -0.1026 0.082 Uiso 0.721(3) 1 calc R . P A 1
O7 O 0.8458(8) 0.2404(7) -0.0439(10) 0.114(4) Uani 1 1 d . . . . .
H7A H 0.8029 0.1823 -0.0622 0.171 Uiso 1 1 d R . . . .
H7B H 0.8034 0.2874 -0.0529 0.171 Uiso 1 1 d R . . . .
C69A C 0.549(2) 0.149(2) -0.4792(12) 0.062(6) Uani 0.52(3) 1 d D U P B 1
H69A H 0.5147 0.0848 -0.5052 0.093 Uiso 0.52(3) 1 calc GR . P B 1
H69B H 0.5985 0.1537 -0.5034 0.093 Uiso 0.52(3) 1 calc GR . P B 1
H69C H 0.4985 0.1883 -0.5001 0.093 Uiso 0.52(3) 1 calc GR . P B 1
C67A C 0.6742(17) 0.1063(14) -0.3599(16) 0.074(6) Uani 0.52(3) 1 d D U P B 1
H67A H 0.7283 0.1241 -0.2927 0.111 Uiso 0.52(3) 1 calc GR . P B 1
H67B H 0.7049 0.1012 -0.4032 0.111 Uiso 0.52(3) 1 calc GR . P B 1
H67C H 0.6331 0.0466 -0.3778 0.111 Uiso 0.52(3) 1 calc GR . P B 1
C68A C 0.6651(19) 0.2739(14) -0.316(3) 0.096(9) Uani 0.52(3) 1 d D U P B 1
H68A H 0.6253 0.3158 -0.2939 0.144 Uiso 0.52(3) 1 calc GR . P B 1
H68B H 0.6830 0.2954 -0.3589 0.144 Uiso 0.52(3) 1 calc GR . P B 1
H68C H 0.7277 0.2730 -0.2602 0.144 Uiso 0.52(3) 1 calc GR . P B 1
Cu3A Cu 0.26556(10) 0.28499(8) -0.03021(9) 0.0441(4) Uani 0.721(3) 1 d . . P A 1
Cu3B Cu 0.3306(3) 0.2325(2) 0.0761(2) 0.0461(11) Uani 0.279(3) 1 d . . P A 2
C68B C 0.609(3) 0.2881(11) -0.3549(19) 0.095(8) Uani 0.48(3) 1 d D U P B 2
H68D H 0.6408 0.3243 -0.2855 0.143 Uiso 0.48(3) 1 calc GR . P B 2
H68E H 0.5395 0.3002 -0.3870 0.143 Uiso 0.48(3) 1 calc GR . P B 2
H68F H 0.6494 0.3059 -0.3834 0.143 Uiso 0.48(3) 1 calc GR . P B 2
C67B C 0.7119(14) 0.187(3) -0.298(2) 0.110(9) Uani 0.48(3) 1 d D U P B 2
H67D H 0.7185 0.1323 -0.2788 0.165 Uiso 0.48(3) 1 calc GR . P B 2
H67E H 0.7315 0.2427 -0.2404 0.165 Uiso 0.48(3) 1 calc GR . P B 2
H67F H 0.7568 0.1914 -0.3268 0.165 Uiso 0.48(3) 1 calc GR . P B 2
C69B C 0.580(4) 0.142(3) -0.4740(16) 0.113(16) Uani 0.48(3) 1 d D U P B 2
H69D H 0.6066 0.0845 -0.4858 0.169 Uiso 0.48(3) 1 calc GR . P B 2
H69E H 0.6114 0.1869 -0.4901 0.169 Uiso 0.48(3) 1 calc GR . P B 2
H69F H 0.5057 0.1298 -0.5146 0.169 Uiso 0.48(3) 1 calc GR . P B 2
C54B C 0.122(2) 0.123(2) -0.0491(19) 0.073(7) Uani 0.279(3) 1 d D U P A 2
H54E H 0.1166 0.1618 -0.0859 0.087 Uiso 0.279(3) 1 calc R . P A 2
C51B C 0.144(2) 0.0008(17) 0.0489(17) 0.069(7) Uani 0.279(3) 1 d D U P A 2
H51B H 0.1588 -0.0477 0.0751 0.083 Uiso 0.279(3) 1 calc R . P A 2
N9B N 0.2072(18) 0.1407(15) 0.0396(17) 0.059(5) Uani 0.279(3) 1 d D U P A 2
C53B C 0.044(2) 0.049(2) -0.085(2) 0.070(7) Uani 0.279(3) 1 d D U P A 2
H53B H -0.0154 0.0386 -0.1449 0.084 Uiso 0.279(3) 1 calc R . P A 2
C50B C 0.2155(19) 0.083(2) 0.0927(18) 0.060(6) Uani 0.279(3) 1 d D U P A 2
C52B C 0.053(2) -0.0094(19) -0.032(2) 0.074(7) Uani 0.279(3) 1 d D U P A 2
H52B H -0.0027 -0.0558 -0.0520 0.088 Uiso 0.279(3) 1 calc R . P A 2
N4B N 0.087(2) 0.3320(17) -0.035(2) 0.056(5) Uani 0.279(3) 1 d . U P A 2
C13B C 0.157(2) 0.419(2) 0.136(2) 0.051(5) Uani 0.279(3) 1 d . U P A 2
H13B H 0.1579 0.4290 0.1968 0.061 Uiso 0.279(3) 1 calc R . P A 2
C11B C 0.1945(18) 0.476(2) 0.041(2) 0.062(6) Uani 0.279(3) 1 d . U P A 2
H11B H 0.2229 0.5278 0.0340 0.074 Uiso 0.279(3) 1 calc R . P A 2
C14B C 0.101(3) 0.337(2) 0.053(2) 0.054(5) Uani 0.279(3) 1 d . U P A 2
H14B H 0.0722 0.2863 0.0612 0.064 Uiso 0.279(3) 1 calc R . P A 2
C10B C 0.139(2) 0.397(2) -0.042(2) 0.039(4) Uani 0.279(3) 1 d . U P A 2
C12B C 0.207(3) 0.480(3) 0.123(3) 0.060(6) Uani 0.279(3) 1 d . U P A 2
H12B H 0.2558 0.5299 0.1781 0.072 Uiso 0.279(3) 1 calc R . P A 2
N5B N 0.1327(18) 0.2238(15) -0.191(2) 0.056(8) Uani 0.279(3) 1 d D U P A 2
C18B C -0.012(3) 0.1142(16) -0.328(3) 0.074(11) Uani 0.279(3) 1 d D U P A 2
H18B H -0.0431 0.0523 -0.3699 0.089 Uiso 0.279(3) 1 calc R . P A 2
C17B C -0.062(3) 0.1872(19) -0.346(3) 0.071(11) Uani 0.279(3) 1 d D U P A 2
H17B H -0.1216 0.1776 -0.4054 0.085 Uiso 0.279(3) 1 calc R . P A 2
C16B C -0.0241(13) 0.2745(14) -0.274(2) 0.061(10) Uani 0.279(3) 1 d D U P A 2
H16B H -0.0667 0.3199 -0.2746 0.073 Uiso 0.279(3) 1 calc R . P A 2
C19B C 0.085(2) 0.1333(13) -0.249(3) 0.060(2) Uani 0.279(3) 1 d D U P A 2
H19B H 0.1177 0.0838 -0.2341 0.072 Uiso 0.279(3) 1 calc R . P A 2
C49A C 0.4138(11) 0.3790(8) 0.3122(8) 0.052(3) Uani 0.721(3) 1 d D U P A 1
H49A H 0.4479 0.4222 0.2994 0.062 Uiso 0.721(3) 1 calc R . P A 1
C48A C 0.3998(11) 0.4080(8) 0.3939(9) 0.056(3) Uani 0.721(3) 1 d D U P A 1
H48A H 0.4220 0.4707 0.4358 0.067 Uiso 0.721(3) 1 calc R . P A 1
C47B C 0.375(5) 0.351(3) 0.406(4) 0.055(7) Uani 0.279(3) 1 d . U P A 2
H47B H 0.3960 0.3727 0.4735 0.066 Uiso 0.279(3) 1 calc R . P A 2
C46B C 0.331(6) 0.257(2) 0.339(5) 0.051(7) Uani 0.279(3) 1 d . U P A 2
H46B H 0.2959 0.2135 0.3515 0.062 Uiso 0.279(3) 1 calc R . P A 2
N8A N 0.3796(9) 0.2888(8) 0.2485(8) 0.047(3) Uani 0.721(3) 1 d D U P A 1
C45B C 0.345(7) 0.234(3) 0.257(4) 0.044(6) Uani 0.279(3) 1 d . U P A 2

loop_
_atom_site_aniso_label
_atom_site_aniso_U_11
_atom_site_aniso_U_22
_atom_site_aniso_U_33
_atom_site_aniso_U_23
_atom_site_aniso_U_13
_atom_site_aniso_U_12
Cu1 0.0483(5) 0.0443(4) 0.0276(5) 0.0048(3) 0.0114(4) 0.0151(4)
Cu2 0.0542(6) 0.0433(4) 0.0250(5) 0.0037(3) 0.0126(4) 0.0159(4)
O6 0.062(4) 0.061(3) 0.022(3) 0.004(2) 0.012(2) 0.023(3)
O2 0.053(4) 0.087(4) 0.091(6) 0.053(4) 0.040(4) 0.033(3)
O4 0.060(4) 0.065(3) 0.051(4) 0.025(3) 0.028(3) 0.028(3)
N6 0.059(4) 0.045(3) 0.032(3) 0.011(2) 0.020(3) 0.022(3)
O1 0.053(3) 0.044(2) 0.037(3) 0.001(2) 0.014(2) 0.013(2)
O5 0.049(3) 0.064(3) 0.028(3) 0.007(2) 0.008(2) 0.019(2)
N7 0.062(4) 0.036(3) 0.035(3) 0.007(2) 0.021(3) 0.016(3)
O3 0.062(4) 0.043(2) 0.036(3) 0.007(2) 0.013(3) 0.012(2)
C61 0.053(4) 0.044(3) 0.022(3) 0.002(2) 0.009(3) 0.010(3)
N8 0.066(4) 0.038(3) 0.031(3) 0.003(2) 0.017(3) 0.019(3)
C6 0.087(6) 0.049(4) 0.035(4) 0.019(3) 0.030(4) 0.025(4)
N1 0.053(4) 0.044(3) 0.033(3) 0.011(2) 0.015(3) 0.019(3)
N3 0.047(3) 0.043(3) 0.031(3) 0.003(2) 0.008(3) 0.014(2)
C4 0.063(5) 0.039(3) 0.038(4) 0.011(3) 0.025(4) 0.017(3)
C56 0.059(5) 0.040(3) 0.023(4) 0.005(2) 0.013(3) 0.010(3)
C39 0.069(5) 0.030(3) 0.020(3) -0.001(2) 0.003(3) 0.008(3)
N2 0.051(4) 0.041(3) 0.039(4) 0.012(2) 0.017(3) 0.015(2)
C22 0.054(4) 0.039(3) 0.031(4) 0.004(3) 0.009(3) 0.013(3)
C40 0.064(5) 0.036(3) 0.027(4) 0.005(2) 0.016(3) 0.012(3)
C5 0.045(4) 0.036(3) 0.036(4) 0.001(2) 0.013(3) 0.011(3)
C1 0.058(5) 0.050(4) 0.045(5) 0.017(3) 0.029(4) 0.017(3)
C38 0.057(5) 0.047(4) 0.036(4) 0.012(3) 0.008(3) 0.021(3)
C23 0.056(5) 0.047(4) 0.045(5) 0.010(3) 0.017(4) 0.016(3)
C36 0.058(5) 0.035(3) 0.038(4) 0.005(3) 0.018(3) 0.013(3)
C26 0.064(5) 0.040(3) 0.032(4) 0.002(3) 0.012(3) 0.011(3)
C27 0.048(4) 0.034(3) 0.035(4) 0.005(2) 0.010(3) 0.010(3)
C10A 0.040(6) 0.041(5) 0.044(5) 0.005(4) 0.011(4) 0.005(5)
C55 0.064(5) 0.039(3) 0.025(4) 0.002(2) 0.013(3) 0.013(3)
C8 0.045(4) 0.044(3) 0.040(4) 0.000(3) 0.014(3) 0.013(3)
N4A 0.052(5) 0.036(4) 0.041(5) -0.004(3) 0.010(4) 0.016(3)
C64 0.079(7) 0.057(4) 0.039(5) 0.013(3) 0.019(4) 0.024(4)
C21 0.061(5) 0.052(4) 0.059(6) 0.023(4) 0.027(4) 0.027(4)
C42 0.067(6) 0.055(4) 0.029(4) 0.014(3) 0.015(4) 0.006(4)
C58 0.078(6) 0.062(5) 0.045(5) 0.016(4) 0.030(5) 0.023(4)
C65 0.070(6) 0.075(6) 0.039(5) 0.016(4) 0.015(4) 0.017(5)
N8B 0.077(15) 0.047(10) 0.021(12) 0.020(8) 0.017(11) 0.023(10)
C41 0.081(6) 0.040(3) 0.032(5) 0.010(3) 0.008(4) 0.014(4)
C3 0.075(6) 0.053(4) 0.032(4) 0.012(3) 0.019(4) 0.018(4)
N9A 0.057(5) 0.049(4) 0.040(5) 0.011(3) 0.011(4) 0.015(4)
C20 0.063(6) 0.071(6) 0.097(9) 0.032(6) 0.031(6) 0.035(5)
C2 0.090(7) 0.069(5) 0.061(6) 0.037(5) 0.050(6) 0.042(5)
C7 0.063(5) 0.050(4) 0.035(4) 0.012(3) 0.019(4) 0.020(3)
C60 0.074(6) 0.046(3) 0.022(4) 0.007(3) 0.014(3) 0.015(3)
C45A 0.056(8) 0.057(6) 0.041(8) 0.021(5) 0.025(6) 0.017(6)
N5A 0.051(6) 0.041(4) 0.042(7) -0.001(4) 0.004(4) 0.010(4)
C30 0.101(8) 0.057(5) 0.042(5) 0.015(4) 0.028(5) 0.021(5)
C57 0.058(5) 0.056(4) 0.033(4) 0.012(3) 0.010(3) 0.014(3)
C28 0.082(6) 0.049(4) 0.026(4) 0.005(3) 0.012(4) 0.022(4)
C59 0.081(7) 0.060(5) 0.048(6) 0.021(4) 0.026(5) 0.021(4)
C9 0.055(5) 0.062(4) 0.035(4) 0.015(3) 0.012(3) 0.022(4)
C37 0.076(6) 0.052(4) 0.044(5) 0.014(3) 0.024(4) 0.028(4)
C31 0.079(7) 0.078(6) 0.036(5) 0.007(4) 0.008(4) 0.027(5)
C29 0.073(6) 0.049(4) 0.038(5) -0.004(3) 0.015(4) 0.013(4)
C43 0.074(6) 0.039(3) 0.036(4) 0.013(3) 0.022(4) 0.017(3)
C62 0.063(5) 0.056(4) 0.032(4) 0.012(3) 0.018(4) 0.014(4)
C24 0.068(6) 0.051(4) 0.045(5) 0.006(3) 0.013(4) 0.020(4)
C54 0.090(8) 0.057(5) 0.052(6) 0.007(4) 0.041(5) 0.005(5)
C15 0.048(4) 0.056(4) 0.046(5) 0.006(3) 0.004(3) 0.010(3)
C25 0.067(6) 0.051(4) 0.047(5) 0.007(3) 0.018(4) 0.023(4)
C32 0.058(6) 0.064(5) 0.065(7) 0.016(4) 0.014(5) 0.024(4)
C13A 0.060(7) 0.054(6) 0.044(6) 0.006(4) 0.028(5) 0.021(5)
C46A 0.064(8) 0.059(5) 0.028(8) 0.015(4) 0.015(6) 0.021(5)
C54A 0.054(7) 0.058(6) 0.049(7) 0.004(4) 0.012(5) 0.016(5)
C49B 0.054(15) 0.045(9) 0.039(13) 0.006(10) 0.015(12) 0.004(11)
C14A 0.049(6) 0.048(5) 0.049(5) 0.009(4) 0.021(5) 0.017(4)
C44 0.061(5) 0.058(4) 0.025(4) 0.008(3) 0.015(3) 0.013(4)
C51A 0.048(6) 0.047(5) 0.041(6) -0.011(4) 0.010(4) 0.005(4)
C18A 0.058(8) 0.060(6) 0.050(9) -0.003(5) -0.005(6) 0.014(5)
C12A 0.052(6) 0.042(4) 0.057(6) 0.005(4) 0.025(5) 0.010(4)
C50A 0.061(6) 0.049(5) 0.039(6) 0.002(4) 0.026(4) 0.014(5)
C47A 0.065(11) 0.068(7) 0.061(8) 0.006(5) 0.041(7) 0.021(6)
C16A 0.045(6) 0.066(6) 0.038(6) -0.002(5) 0.007(4) 0.017(5)
C48B 0.071(16) 0.057(11) 0.044(14) 0.007(10) 0.027(14) 0.015(12)
C11A 0.061(7) 0.045(5) 0.055(6) 0.019(4) 0.026(5) 0.022(4)
C66 0.074(7) 0.105(7) 0.049(5) 0.033(5) 0.021(5) 0.015(5)
C63 0.072(6) 0.050(4) 0.036(5) 0.007(3) 0.004(4) 0.004(4)
C52A 0.056(7) 0.061(6) 0.049(7) 0.001(5) 0.014(5) 0.019(5)
C19A 0.051(6) 0.049(5) 0.040(6) -0.006(4) 0.005(5) 0.010(4)
C35 0.047(5) 0.084(7) 0.097(9) 0.027(6) 0.018(6) 0.019(5)
C17A 0.044(7) 0.064(7) 0.058(9) 0.000(6) 0.002(5) 0.007(5)
C34 0.074(8) 0.056(5) 0.143(14) -0.009(7) 0.030(8) 0.026(5)
C33 0.068(7) 0.087(7) 0.091(10) 0.017(7) 0.021(7) 0.026(6)
C53A 0.061(7) 0.063(6) 0.049(7) -0.003(5) 0.011(5) 0.014(5)
O7 0.067(6) 0.103(6) 0.161(11) 0.030(7) 0.052(7) 0.027(5)
C69A 0.080(14) 0.082(14) 0.044(7) 0.021(8) 0.046(8) 0.020(10)
C67A 0.084(14) 0.083(11) 0.040(11) 0.017(8) 0.018(9) 0.011(9)
C68A 0.057(13) 0.093(10) 0.092(18) 0.010(11) 0.010(11) 0.016(9)
Cu3A 0.0471(7) 0.0412(6) 0.0281(7) 0.0039(4) 0.0088(5) 0.0146(5)
Cu3B 0.059(2) 0.0454(17) 0.0266(17) 0.0049(11) 0.0189(15) 0.0112(14)
C68B 0.12(2) 0.080(8) 0.055(15) -0.028(8) 0.049(14) -0.030(11)
C67B 0.053(11) 0.18(3) 0.076(14) 0.021(17) 0.030(9) -0.004(14)
C69B 0.13(3) 0.097(19) 0.060(9) -0.028(14) 0.033(13) 0.02(2)
C54B 0.077(15) 0.088(14) 0.050(11) 0.007(10) 0.039(9) 0.000(11)
C51B 0.089(17) 0.055(12) 0.044(13) -0.002(10) 0.027(10) -0.008(11)
N9B 0.063(11) 0.063(10) 0.050(11) 0.000(8) 0.038(8) -0.008(9)
C53B 0.070(15) 0.072(14) 0.046(14) -0.001(10) 0.023(11) 0.007(11)
C50B 0.056(12) 0.058(13) 0.064(13) 0.008(10) 0.037(10) 0.005(10)
C52B 0.083(14) 0.061(13) 0.052(13) -0.005(10) 0.025(10) -0.003(12)
N4B 0.058(13) 0.050(10) 0.043(9) 0.001(8) 0.019(10) -0.006(8)
C13B 0.045(11) 0.056(11) 0.054(10) 0.005(8) 0.034(9) 0.022(8)
C11B 0.060(12) 0.052(9) 0.053(10) 0.005(8) 0.018(10) -0.003(9)
C14B 0.062(14) 0.048(10) 0.056(11) 0.018(8) 0.032(11) 0.014(8)
C10B 0.030(10) 0.043(11) 0.046(10) 0.015(8) 0.018(8) 0.018(9)
C12B 0.061(14) 0.052(11) 0.052(9) 0.002(10) 0.024(11) 0.007(9)
N5B 0.029(10) 0.060(9) 0.048(15) -0.001(10) 0.005(9) 0.010(7)
C18B 0.060(15) 0.050(11) 0.056(17) -0.005(12) -0.005(10) 0.004(10)
C17B 0.050(14) 0.057(14) 0.058(16) 0.001(12) -0.003(10) 0.009(11)
C16B 0.041(11) 0.062(12) 0.044(14) -0.010(11) 0.007(9) 0.016(10)
C19B 0.048(4) 0.056(4) 0.046(5) 0.006(3) 0.004(3) 0.010(3)
C49A 0.049(7) 0.054(5) 0.034(7) 0.004(5) 0.011(5) 0.009(5)
C48A 0.066(8) 0.051(5) 0.035(7) 0.004(5) 0.016(6) 0.024(5)
C47B 0.066(17) 0.054(11) 0.054(12) 0.011(8) 0.042(11) 0.027(11)
C46B 0.060(14) 0.065(10) 0.038(13) 0.016(9) 0.031(11) 0.008(12)
N8A 0.059(6) 0.053(5) 0.027(6) 0.011(5) 0.018(5) 0.017(4)
C45B 0.060(15) 0.049(10) 0.033(12) 0.022(8) 0.024(11) 0.021(11)

loop_
_atom_type_symbol
_atom_type_description
_atom_type_scat_dispersion_real
_atom_type_scat_dispersion_imag
_atom_type_scat_source
C C 0.0040 0.0020 'International Tables Vol C Tables 4.2.6.8 and 6.1.1.4'
H H 0.0000 0.0000 'International Tables Vol C Tables 4.2.6.8 and 6.1.1.4'
Cu Cu 0.3330 1.3490 'International Tables Vol C Tables 4.2.6.8 and 6.1.1.4'
N N 0.0070 0.0030 'International Tables Vol C Tables 4.2.6.8 and 6.1.1.4'
O O 0.0120 0.0060 'International Tables Vol C Tables 4.2.6.8 and 6.1.1.4'

loop_
_geom_angle_atom_site_label_1
_geom_angle_atom_site_label_2
_geom_angle_atom_site_label_3
_geom_angle
_geom_angle_site_symmetry_1
_geom_angle_site_symmetry_3
_geom_angle_publ_flag
O1 Cu1 N1 161.5(3) . . ?
O5 Cu1 O1 94.2(3) . . ?
O5 Cu1 N1 100.9(3) . . ?
O5 Cu1 N3 172.7(3) . . ?
N3 Cu1 O1 84.5(3) . . ?
N3 Cu1 N1 81.7(3) . . ?
O6 Cu2 N6 100.4(3) . . ?
O6 Cu2 O3 94.6(3) . . ?
O6 Cu2 N8 171.8(3) . . ?
O3 Cu2 N6 161.9(2) . . ?
N8 Cu2 N6 82.0(3) . . ?
N8 Cu2 O3 84.5(3) . . ?
Cu2 O6 H6A 120.4 . . ?
Cu2 O6 H6B 120.3 . . ?
Cu2 O6 Cu3A 119.2(4) . . ?
Cu2 O6 Cu3B 119.6(3) . . ?
Cu3A O6 H6A 120.4 . . ?
Cu3B O6 H6B 120.1 . . ?
C40 N6 Cu2 129.9(6) . . ?
C36 N6 Cu2 108.7(5) . . ?
C36 N6 C40 121.1(7) . . ?
C27 O1 Cu1 111.3(5) . . ?
Cu1 O5 H5A 120.2 . . ?
Cu1 O5 H5B 121.5 . . ?
Cu1 O5 Cu3A 119.9(3) . . ?
Cu3A O5 H5A 119.9 . . ?
Cu3B O5 Cu1 117.3(3) . . ?
Cu3B O5 H5B 121.2 . . ?
C40 N7 C43 119.5(7) . . ?
C40 N7 Cu3B 123.4(5) . . ?
C43 N7 Cu3B 109.7(5) . . ?
C61 O3 Cu2 112.5(5) . . ?
O3 C61 C56 118.0(7) . . ?
O3 C61 C60 124.2(8) . . ?
C60 C61 C56 117.7(8) . . ?
C56 N8 Cu2 113.2(6) . . ?
C55 N8 Cu2 117.8(6) . . ?
C55 N8 C56 128.0(8) . . ?
C4 C6 H6 119.2 . . ?
C7 C6 H6 119.2 . . ?
C7 C6 C4 121.6(8) . . ?
C5 N1 Cu1 133.5(6) . . ?
C1 N1 Cu1 106.6(5) . . ?
C1 N1 C5 119.5(7) . . ?
C22 N3 Cu1 114.0(6) . . ?
C21 N3 Cu1 120.2(6) . . ?
C21 N3 C22 124.9(8) . . ?
C6 C4 C5 114.9(8) . . ?
C6 C4 C3 124.9(8) . . ?
C3 C4 C5 120.1(7) . . ?
N8 C56 C61 111.2(8) . . ?
C57 C56 C61 121.4(8) . . ?
C57 C56 N8 127.4(8) . . ?
C38 C39 C40 119.7(8) . . ?
C38 C39 C41 124.9(8) . . ?
C41 C39 C40 115.4(9) . . ?
C5 N2 Cu3A 124.4(5) . . ?
C8 N2 C5 118.5(7) . . ?
C8 N2 Cu3A 112.4(6) . . ?
N3 C22 C27 111.8(7) . . ?
C23 C22 N3 126.6(8) . . ?
C23 C22 C27 121.5(8) . . ?
N6 C40 C39 118.5(8) . . ?
N7 C40 N6 118.8(7) . . ?
N7 C40 C39 122.7(7) . . ?
N1 C5 C4 118.9(7) . . ?
N2 C5 N1 117.9(7) . . ?
N2 C5 C4 123.2(7) . . ?
N1 C1 C21 120.4(7) . . ?
N1 C1 C2 123.0(8) . . ?
C2 C1 C21 116.6(8) . . ?
C39 C38 H38 120.1 . . ?
C37 C38 C39 119.7(8) . . ?
C37 C38 H38 120.1 . . ?
C22 C23 H23 119.3 . . ?
C22 C23 C24 121.5(9) . . ?
C24 C23 H23 119.3 . . ?
N6 C36 C55 118.3(7) . . ?
N6 C36 C37 121.4(8) . . ?
C37 C36 C55 120.3(8) . . ?
C27 C26 C28 118.5(8) . . ?
C25 C26 C27 118.7(9) . . ?
C25 C26 C28 122.7(8) . . ?
O1 C27 C22 117.6(7) . . ?
O1 C27 C26 124.4(8) . . ?
C22 C27 C26 118.0(7) . . ?
N4A C10A C9 115.8(10) . . ?
N4A C10A C11A 121.0(11) . . ?
C11A C10A C9 123.2(11) . . ?
O4 C55 N8 127.5(8) . . ?
O4 C55 C36 119.6(7) . . ?
N8 C55 C36 112.9(8) . . ?
N2 C8 C7 122.8(8) . . ?
N2 C8 C9 117.8(8) . . ?
C7 C8 C9 119.3(7) . . ?
C10A N4A C14A 119.4(9) . . ?
C10A N4A Cu3A 120.6(9) . . ?
C14A N4A Cu3A 118.1(7) . . ?
H64A C64 H64B 109.5 . . ?
H64A C64 H64C 109.5 . . ?
H64B C64 H64C 109.5 . . ?
C62 C64 H64A 109.5 . . ?
C62 C64 H64B 109.5 . . ?
C62 C64 H64C 109.5 . . ?
O2 C21 N3 129.7(9) . . ?
O2 C21 C1 119.4(9) . . ?
N3 C21 C1 110.8(8) . . ?
C41 C42 H42 120.9 . . ?
C41 C42 C43 118.2(8) . . ?
C43 C42 H42 120.9 . . ?
C57 C58 C66 117.1(10) . . ?
C59 C58 C57 118.4(10) . . ?
C59 C58 C66 124.4(10) . . ?
H65A C65 H65B 109.5 . . ?
H65A C65 H65C 109.5 . . ?
H65B C65 H65C 109.5 . . ?
C62 C65 H65A 109.5 . . ?
C62 C65 H65B 109.5 . . ?
C62 C65 H65C 109.5 . . ?
C49B N8B Cu3B 130(3) . . ?
C45B N8B C49B 104(3) . . ?
C45B N8B Cu3B 126(3) . . ?
C39 C41 H41 119.1 . . ?
C42 C41 C39 121.9(8) . . ?
C42 C41 H41 119.1 . . ?
C4 C3 H3 120.2 . . ?
C2 C3 C4 119.6(8) . . ?
C2 C3 H3 120.2 . . ?
C50A N9A C54A 121.2(11) . . ?
H20A C20 H20B 109.5 . . ?
H20A C20 H20C 109.5 . . ?
H20B C20 H20C 109.5 . . ?
C9 C20 H20A 109.5 . . ?
C9 C20 H20B 109.5 . . ?
C9 C20 H20C 109.5 . . ?
C1 C2 H2 120.6 . . ?
C3 C2 C1 118.8(9) . . ?
C3 C2 H2 120.6 . . ?
C6 C7 C8 118.8(8) . . ?
C6 C7 H7 120.6 . . ?
C8 C7 H7 120.6 . . ?
C61 C60 C62 120.2(8) . . ?
C59 C60 C61 117.3(9) . . ?
C59 C60 C62 122.5(8) . . ?
C46A C45A C44 126.7(11) . . ?
N8A C45A C46A 120.2(11) . . ?
N8A C45A C44 113.1(11) . . ?
C15 N5A Cu3A 123.8(7) . . ?
C19A N5A C15 117.1(10) . . ?
C19A N5A Cu3A 119.1(9) . . ?
H30A C30 H30B 109.5 . . ?
H30A C30 H30C 109.5 . . ?
H30B C30 H30C 109.5 . . ?
C28 C30 H30A 109.5 . . ?
C28 C30 H30B 109.5 . . ?
C28 C30 H30C 109.5 . . ?
C56 C57 C58 119.2(9) . . ?
C56 C57 H57 120.4 . . ?
C58 C57 H57 120.4 . . ?
C30 C28 C26 110.6(7) . . ?
C31 C28 C26 111.2(9) . . ?
C31 C28 C30 108.2(9) . . ?
C29 C28 C26 110.0(7) . . ?
C29 C28 C30 110.1(9) . . ?
C29 C28 C31 106.8(7) . . ?
C58 C59 C60 125.7(10) . . ?
C58 C59 H59 117.2 . . ?
C60 C59 H59 117.2 . . ?
C10A C9 C8 112.4(8) . . ?
C10A C9 C20 105.3(8) . . ?
C10A C9 C15 116.7(9) . . ?
C8 C9 C10B 116.5(13) . . ?
C20 C9 C8 109.2(8) . . ?
C20 C9 C15 108.7(7) . . ?
C20 C9 C10B 119.9(12) . . ?
C15 C9 C8 104.4(7) . . ?
C15 C9 C10B 95.8(14) . . ?
C38 C37 C36 119.6(9) . . ?
C38 C37 H37 120.2 . . ?
C36 C37 H37 120.2 . . ?
C28 C31 H31A 109.5 . . ?
C28 C31 H31B 109.5 . . ?
C28 C31 H31C 109.5 . . ?
H31A C31 H31B 109.5 . . ?
H31A C31 H31C 109.5 . . ?
H31B C31 H31C 109.5 . . ?
C28 C29 H29A 109.5 . . ?
C28 C29 H29B 109.5 . . ?
C28 C29 H29C 109.5 . . ?
H29A C29 H29B 109.5 . . ?
H29A C29 H29C 109.5 . . ?
H29B C29 H29C 109.5 . . ?
N7 C43 C42 122.1(9) . . ?
N7 C43 C44 118.7(7) . . ?
C42 C43 C44 118.8(8) . . ?
C65 C62 C64 108.5(8) . . ?
C65 C62 C60 113.6(8) . . ?
C65 C62 C63 109.3(8) . . ?
C60 C62 C64 109.2(7) . . ?
C63 C62 C64 108.0(8) . . ?
C63 C62 C60 108.0(7) . . ?
C23 C24 C25 116.0(9) . . ?
C23 C24 C32 122.6(10) . . ?
C25 C24 C32 121.3(9) . . ?
H54A C54 H54B 109.5 . . ?
H54A C54 H54C 109.5 . . ?
H54B C54 H54C 109.5 . . ?
C44 C54 H54A 109.5 . . ?
C44 C54 H54B 109.5 . . ?
C44 C54 H54C 109.5 . . ?
N5A C15 C9 112.3(8) . . ?
N5A C15 C16A 120.6(9) . . ?
C16A C15 C9 127.1(9) . . ?
N5B C15 C9 123.6(11) . . ?
N5B C15 C16B 119.2(12) . . ?
C16B C15 C9 116.7(10) . . ?
C26 C25 C24 124.3(9) . . ?
C26 C25 H25 117.9 . . ?
C24 C25 H25 117.9 . . ?
C24 C32 C34 108.4(9) . . ?
C24 C32 C33 109.8(9) . . ?
C35 C32 C24 115.3(11) . . ?
C35 C32 C34 110.0(10) . . ?
C35 C32 C33 104.4(10) . . ?
C34 C32 C33 108.6(12) . . ?
C14A C13A H13A 121.3 . . ?
C14A C13A C12A 117.4(12) . . ?
C12A C13A H13A 121.3 . . ?
C45A C46A H46A 120.1 . . ?
C47A C46A C45A 119.7(11) . . ?
C47A C46A H46A 120.1 . . ?
N9A C54A H54D 118.8 . . ?
N9A C54A C53A 122.5(11) . . ?
C53A C54A H54D 118.8 . . ?
N8B C49B H49B 113.7 . . ?
C48B C49B N8B 133(4) . . ?
C48B C49B H49B 113.7 . . ?
N4A C14A C13A 122.9(11) . . ?
N4A C14A H14A 118.6 . . ?
C13A C14A H14A 118.6 . . ?
C45A C44 C43 106.8(13) . . ?
C45A C44 C54 107.2(8) . . ?
C45A C44 C50A 104.9(14) . . ?
C43 C44 C50B 106.1(14) . . ?
C43 C44 C45B 99(3) . . ?
C54 C44 C43 108.8(7) . . ?
C54 C44 C50A 111.3(9) . . ?
C54 C44 C50B 95.9(11) . . ?
C54 C44 C45B 120.2(19) . . ?
C50A C44 C43 117.2(8) . . ?
C50B C44 C45B 126(3) . . ?
C50A C51A H51A 120.5 . . ?
C52A C51A H51A 120.5 . . ?
C52A C51A C50A 119.0(11) . . ?
C19A C18A H18A 119.2 . . ?
C17A C18A H18A 119.2 . . ?
C17A C18A C19A 121.5(13) . . ?
C13A C12A H12A 119.8 . . ?
C11A C12A C13A 120.4(10) . . ?
C11A C12A H12A 119.8 . . ?
N9A C50A C44 122.1(10) . . ?
N9A C50A C51A 120.3(12) . . ?
C51A C50A C44 116.9(10) . . ?
C46A C47A H47A 119.9 . . ?
C46A C47A C48A 120.3(11) . . ?
C48A C47A H47A 119.9 . . ?
C15 C16A H16A 119.3 . . ?
C15 C16A C17A 121.3(13) . . ?
C17A C16A H16A 119.3 . . ?
C49B C48B H48B 119.7 . . ?
C49B C48B C47B 121(4) . . ?
C47B C48B H48B 119.7 . . ?
C10A C11A H11A 120.6 . . ?
C12A C11A C10A 118.9(11) . . ?
C12A C11A H11A 120.6 . . ?
C58 C66 C68B 100.8(14) . . ?
C69A C66 C58 108.7(14) . . ?
C69A C66 C67A 97.3(16) . . ?
C67A C66 C58 109.6(12) . . ?
C68A C66 C58 110.8(18) . . ?
C68A C66 C69A 118(2) . . ?
C68A C66 C67A 111.2(16) . . ?
C67B C66 C58 113.0(14) . . ?
C67B C66 C68B 97(2) . . ?
C67B C66 C69B 116(2) . . ?
C69B C66 C58 123(2) . . ?
C69B C66 C68B 100(2) . . ?
C62 C63 H63A 109.5 . . ?
C62 C63 H63B 109.5 . . ?
C62 C63 H63C 109.5 . . ?
H63A C63 H63B 109.5 . . ?
H63A C63 H63C 109.5 . . ?
H63B C63 H63C 109.5 . . ?
C51A C52A H52A 120.3 . . ?
C51A C52A C53A 119.5(13) . . ?
C53A C52A H52A 120.3 . . ?
N5A C19A C18A 122.6(11) . . ?
N5A C19A H19A 118.7 . . ?
C18A C19A H19A 118.7 . . ?
C32 C35 H35A 109.5 . . ?
C32 C35 H35B 109.5 . . ?
C32 C35 H35C 109.5 . . ?
H35A C35 H35B 109.5 . . ?
H35A C35 H35C 109.5 . . ?
H35B C35 H35C 109.5 . . ?
C18A C17A C16A 116.0(13) . . ?
C18A C17A H17A 122.0 . . ?
C16A C17A H17A 122.0 . . ?
C32 C34 H34A 109.5 . . ?
C32 C34 H34B 109.5 . . ?
C32 C34 H34C 109.5 . . ?
H34A C34 H34B 109.5 . . ?
H34A C34 H34C 109.5 . . ?
H34B C34 H34C 109.5 . . ?
C32 C33 H33A 109.5 . . ?
C32 C33 H33B 109.5 . . ?
C32 C33 H33C 109.5 . . ?
H33A C33 H33B 109.5 . . ?
H33A C33 H33C 109.5 . . ?
H33B C33 H33C 109.5 . . ?
C54A C53A C52A 117.5(13) . . ?
C54A C53A H53A 121.3 . . ?
C52A C53A H53A 121.3 . . ?
H7A O7 H7B 108.9 . . ?
C66 C69A H69A 109.5 . . ?
C66 C69A H69B 109.5 . . ?
C66 C69A H69C 109.5 . . ?
H69A C69A H69B 109.5 . . ?
H69A C69A H69C 109.5 . . ?
H69B C69A H69C 109.5 . . ?
C66 C67A H67A 109.5 . . ?
C66 C67A H67B 109.5 . . ?
C66 C67A H67C 109.5 . . ?
H67A C67A H67B 109.5 . . ?
H67A C67A H67C 109.5 . . ?
H67B C67A H67C 109.5 . . ?
C66 C68A H68A 109.5 . . ?
C66 C68A H68B 109.5 . . ?
C66 C68A H68C 109.5 . . ?
H68A C68A H68B 109.5 . . ?
H68A C68A H68C 109.5 . . ?
H68B C68A H68C 109.5 . . ?
O6 Cu3A O5 93.7(2) . . ?
O6 Cu3A N2 119.4(3) . . ?
O6 Cu3A N4A 155.3(4) . . ?
O6 Cu3A N5A 91.1(3) . . ?
O5 Cu3A N2 91.1(3) . . ?
O5 Cu3A N4A 90.0(3) . . ?
O5 Cu3A N5A 174.9(4) . . ?
N4A Cu3A N2 84.9(4) . . ?
N5A Cu3A N2 85.2(5) . . ?
N5A Cu3A N4A 86.3(4) . . ?
O6 Cu3B N7 87.5(3) . . ?
O6 Cu3B N8B 171.1(10) . . ?
O6 Cu3B N9B 82.5(7) . . ?
O5 Cu3B O6 100.1(3) . . ?
O5 Cu3B N7 123.5(3) . . ?
O5 Cu3B N8B 88.7(10) . . ?
O5 Cu3B N9B 152.2(8) . . ?
N8B Cu3B N7 86.3(9) . . ?
N8B Cu3B N9B 90.6(13) . . ?
N9B Cu3B N7 84.2(8) . . ?
C66 C68B H68D 109.5 . . ?
C66 C68B H68E 109.5 . . ?
C66 C68B H68F 109.5 . . ?
H68D C68B H68E 109.5 . . ?
H68D C68B H68F 109.5 . . ?
H68E C68B H68F 109.5 . . ?
C66 C67B H67D 109.5 . . ?
C66 C67B H67E 109.5 . . ?
C66 C67B H67F 109.5 . . ?
H67D C67B H67E 109.5 . . ?
H67D C67B H67F 109.5 . . ?
H67E C67B H67F 109.5 . . ?
C66 C69B H69D 109.5 . . ?
C66 C69B H69E 109.5 . . ?
C66 C69B H69F 109.5 . . ?
H69D C69B H69E 109.5 . . ?
H69D C69B H69F 109.5 . . ?
H69E C69B H69F 109.5 . . ?
N9B C54B H54E 119.6 . . ?
N9B C54B C53B 120.8(14) . . ?
C53B C54B H54E 119.6 . . ?
C50B C51B H51B 120.2 . . ?
C52B C51B H51B 120.2 . . ?
C52B C51B C50B 119.6(14) . . ?
C54B N9B Cu3B 118.9(15) . . ?
C54B N9B C50B 119.6(13) . . ?
C50B N9B Cu3B 120.2(15) . . ?
C54B C53B H53B 120.2 . . ?
C54B C53B C52B 119.5(14) . . ?
C52B C53B H53B 120.2 . . ?
C51B C50B C44 131.3(16) . . ?
N9B C50B C44 109.9(16) . . ?
N9B C50B C51B 118.8(14) . . ?
C51B C52B C53B 119.3(14) . . ?
C51B C52B H52B 120.4 . . ?
C53B C52B H52B 120.4 . . ?
C10B N4B C14B 119(3) . . ?
C14B C13B H13B 122.1 . . ?
C12B C13B H13B 122.1 . . ?
C12B C13B C14B 116(3) . . ?
C10B C11B H11B 118.9 . . ?
C12B C11B H11B 118.9 . . ?
C12B C11B C10B 122(3) . . ?
N4B C14B C13B 121(3) . . ?
N4B C14B H14B 119.7 . . ?
C13B C14B H14B 119.7 . . ?
N4B C10B C9 122(3) . . ?
N4B C10B C11B 118(3) . . ?
C11B C10B C9 118(3) . . ?
C13B C12B H12B 118.7 . . ?
C11B C12B C13B 123(3) . . ?
C11B C12B H12B 118.7 . . ?
C15 N5B C19B 119.5(13) . . ?
C17B C18B H18B 120.5 . . ?
C19B C18B H18B 120.5 . . ?
C19B C18B C17B 119.0(13) . . ?
C18B C17B H17B 120.5 . . ?
C18B C17B C16B 119.0(15) . . ?
C16B C17B H17B 120.5 . . ?
C15 C16B H16B 120.2 . . ?
C17B C16B C15 119.5(15) . . ?
C17B C16B H16B 120.2 . . ?
N5B C19B C18B 120.7(14) . . ?
N5B C19B H19B 119.6 . . ?
C18B C19B H19B 119.6 . . ?
C48A C49A H49A 119.1 . . ?
N8A C49A H49A 119.1 . . ?
N8A C49A C48A 121.8(10) . . ?
C47A C48A H48A 120.6 . . ?
C49A C48A C47A 118.8(10) . . ?
C49A C48A H48A 120.6 . . ?
C48B C47B H47B 125.9 . . ?
C48B C47B C46B 108(4) . . ?
C46B C47B H47B 125.9 . . ?
C47B C46B H46B 122.6 . . ?
C45B C46B C47B 115(4) . . ?
C45B C46B H46B 122.6 . . ?
C49A N8A C45A 118.8(10) . . ?
N8B C45B C44 113(4) . . ?
N8B C45B C46B 132(4) . . ?
C46B C45B C44 111(4) . . ?

loop_
_geom_bond_atom_site_label_1
_geom_bond_atom_site_label_2
_geom_bond_distance
_geom_bond_site_symmetry_2
_geom_bond_publ_flag
Cu1 O1 1.929(6) . ?
Cu1 O5 1.877(6) . ?
Cu1 N1 2.129(7) . ?
Cu1 N3 1.904(7) . ?
Cu2 O6 1.875(7) . ?
Cu2 N6 2.094(7) . ?
Cu2 O3 1.923(6) . ?
Cu2 N8 1.905(8) . ?
O6 H6A 0.9298 . ?
O6 H6B 0.9299 . ?
O6 Cu3A 1.877(5) . ?
O6 Cu3B 1.884(6) . ?
O2 C21 1.212(12) . ?
O4 C55 1.257(11) . ?
N6 C40 1.374(11) . ?
N6 C36 1.325(11) . ?
O1 C27 1.380(10) . ?
O5 H5A 0.9296 . ?
O5 H5B 0.9305 . ?
O5 Cu3A 1.938(6) . ?
O5 Cu3B 1.749(7) . ?
N7 C40 1.323(11) . ?
N7 C43 1.330(11) . ?
N7 Cu3B 2.271(7) . ?
O3 C61 1.320(11) . ?
C61 C56 1.438(12) . ?
C61 C60 1.413(11) . ?
N8 C56 1.407(11) . ?
N8 C55 1.327(11) . ?
C6 H6 0.9500 . ?
C6 C4 1.405(12) . ?
C6 C7 1.348(13) . ?
N1 C5 1.375(10) . ?
N1 C1 1.335(11) . ?
N3 C22 1.407(10) . ?
N3 C21 1.313(13) . ?
C4 C5 1.434(12) . ?
C4 C3 1.409(14) . ?
C56 C57 1.394(13) . ?
C39 C40 1.436(11) . ?
C39 C38 1.378(13) . ?
C39 C41 1.390(14) . ?
N2 C5 1.344(11) . ?
N2 C8 1.320(10) . ?
N2 Cu3A 2.318(7) . ?
C22 C23 1.369(12) . ?
C22 C27 1.411(12) . ?
C1 C21 1.501(12) . ?
C1 C2 1.434(13) . ?
C38 H38 0.9500 . ?
C38 C37 1.367(14) . ?
C23 H23 0.9500 . ?
C23 C24 1.392(13) . ?
C36 C55 1.483(12) . ?
C36 C37 1.408(12) . ?
C26 C27 1.419(11) . ?
C26 C28 1.563(13) . ?
C26 C25 1.353(13) . ?
C10A N4A 1.339(16) . ?
C10A C9 1.503(16) . ?
C10A C11A 1.397(16) . ?
C8 C7 1.401(13) . ?
C8 C9 1.560(13) . ?
N4A C14A 1.342(16) . ?
N4A Cu3A 2.041(8) . ?
C64 H64A 0.9800 . ?
C64 H64B 0.9800 . ?
C64 H64C 0.9800 . ?
C64 C62 1.560(12) . ?
C42 H42 0.9500 . ?
C42 C41 1.357(14) . ?
C42 C43 1.403(12) . ?
C58 C57 1.404(14) . ?
C58 C59 1.344(16) . ?
C58 C66 1.558(16) . ?
C65 H65A 0.9800 . ?
C65 H65B 0.9800 . ?
C65 H65C 0.9800 . ?
C65 C62 1.514(13) . ?
N8B C49B 1.38(4) . ?
N8B Cu3B 1.94(3) . ?
N8B C45B 1.25(5) . ?
C41 H41 0.9500 . ?
C3 H3 0.9500 . ?
C3 C2 1.340(13) . ?
N9A C54A 1.339(16) . ?
N9A C50A 1.289(15) . ?
C20 H20A 0.9800 . ?
C20 H20B 0.9800 . ?
C20 H20C 0.9800 . ?
C20 C9 1.547(12) . ?
C2 H2 0.9500 . ?
C7 H7 0.9500 . ?
C60 C59 1.391(15) . ?
C60 C62 1.544(13) . ?
C45A C46A 1.398(13) . ?
C45A C44 1.523(16) . ?
C45A N8A 1.386(13) . ?
N5A C15 1.373(15) . ?
N5A C19A 1.368(15) . ?
N5A Cu3A 2.013(12) . ?
C30 H30A 0.9800 . ?
C30 H30B 0.9800 . ?
C30 H30C 0.9800 . ?
C30 C28 1.537(16) . ?
C57 H57 0.9500 . ?
C28 C31 1.534(13) . ?
C28 C29 1.531(11) . ?
C59 H59 0.9500 . ?
C9 C15 1.548(12) . ?
C9 C10B 1.60(4) . ?
C37 H37 0.9500 . ?
C31 H31A 0.9800 . ?
C31 H31B 0.9800 . ?
C31 H31C 0.9800 . ?
C29 H29A 0.9800 . ?
C29 H29B 0.9800 . ?
C29 H29C 0.9800 . ?
C43 C44 1.557(13) . ?
C62 C63 1.517(13) . ?
C24 C25 1.419(15) . ?
C24 C32 1.525(15) . ?
C54 H54A 0.9800 . ?
C54 H54B 0.9800 . ?
C54 H54C 0.9800 . ?
C54 C44 1.541(14) . ?
C15 C16A 1.397(17) . ?
C15 N5B 1.386(16) . ?
C15 C16B 1.401(16) . ?
C25 H25 0.9500 . ?
C32 C35 1.473(17) . ?
C32 C34 1.528(14) . ?
C32 C33 1.53(2) . ?
C13A H13A 0.9500 . ?
C13A C14A 1.374(15) . ?
C13A C12A 1.393(19) . ?
C46A H46A 0.9500 . ?
C46A C47A 1.384(14) . ?
C54A H54D 0.9500 . ?
C54A C53A 1.364(17) . ?
C49B H49B 0.9500 . ?
C49B C48B 1.25(6) . ?
C14A H14A 0.9500 . ?
C44 C50A 1.543(15) . ?
C44 C50B 1.57(2) . ?
C44 C45B 1.58(5) . ?
C51A H51A 0.9500 . ?
C51A C50A 1.450(15) . ?
C51A C52A 1.331(19) . ?
C18A H18A 0.9500 . ?
C18A C19A 1.373(17) . ?
C18A C17A 1.37(2) . ?
C12A H12A 0.9500 . ?
C12A C11A 1.363(17) . ?
C47A H47A 0.9500 . ?
C47A C48A 1.390(14) . ?
C16A H16A 0.9500 . ?
C16A C17A 1.406(19) . ?
C48B H48B 0.9500 . ?
C48B C47B 1.41(7) . ?
C11A H11A 0.9500 . ?
C66 C69A 1.514(16) . ?
C66 C67A 1.556(16) . ?
C66 C68A 1.457(17) . ?
C66 C68B 1.591(17) . ?
C66 C67B 1.481(17) . ?
C66 C69B 1.496(18) . ?
C63 H63A 0.9800 . ?
C63 H63B 0.9800 . ?
C63 H63C 0.9800 . ?
C52A H52A 0.9500 . ?
C52A C53A 1.430(18) . ?
C19A H19A 0.9500 . ?
C35 H35A 0.9800 . ?
C35 H35B 0.9800 . ?
C35 H35C 0.9800 . ?
C17A H17A 0.9500 . ?
C34 H34A 0.9800 . ?
C34 H34B 0.9800 . ?
C34 H34C 0.9800 . ?
C33 H33A 0.9800 . ?
C33 H33B 0.9800 . ?
C33 H33C 0.9800 . ?
C53A H53A 0.9500 . ?
O7 H7A 0.9703 . ?
O7 H7B 0.9698 . ?
C69A H69A 0.9800 . ?
C69A H69B 0.9800 . ?
C69A H69C 0.9800 . ?
C67A H67A 0.9800 . ?
C67A H67B 0.9800 . ?
C67A H67C 0.9800 . ?
C68A H68A 0.9800 . ?
C68A H68B 0.9800 . ?
C68A H68C 0.9800 . ?
Cu3B N9B 2.030(19) . ?
C68B H68D 0.9800 . ?
C68B H68E 0.9800 . ?
C68B H68F 0.9800 . ?
C67B H67D 0.9800 . ?
C67B H67E 0.9800 . ?
C67B H67F 0.9800 . ?
C69B H69D 0.9800 . ?
C69B H69E 0.9800 . ?
C69B H69F 0.9800 . ?
C54B H54E 0.9500 . ?
C54B N9B 1.383(16) . ?
C54B C53B 1.385(16) . ?
C51B H51B 0.9500 . ?
C51B C50B 1.405(16) . ?
C51B C52B 1.378(16) . ?
N9B C50B 1.386(16) . ?
C53B H53B 0.9500 . ?
C53B C52B 1.392(16) . ?
C52B H52B 0.9500 . ?
N4B C14B 1.35(4) . ?
N4B C10B 1.31(5) . ?
C13B H13B 0.9500 . ?
C13B C14B 1.44(4) . ?
C13B C12B 1.31(5) . ?
C11B H11B 0.9500 . ?
C11B C10B 1.41(4) . ?
C11B C12B 1.25(6) . ?
C14B H14B 0.9500 . ?
C12B H12B 0.9500 . ?
N5B C19B 1.387(16) . ?
C18B H18B 0.9500 . ?
C18B C17B 1.392(16) . ?
C18B C19B 1.391(16) . ?
C17B H17B 0.9500 . ?
C17B C16B 1.394(17) . ?
C16B H16B 0.9500 . ?
C19B H19B 0.9500 . ?
C49A H49A 0.9500 . ?
C49A C48A 1.383(12) . ?
C49A N8A 1.382(11) . ?
C48A H48A 0.9500 . ?
C47B H47B 0.9500 . ?
C47B C46B 1.46(6) . ?
C46B H46B 0.9500 . ?
C46B C45B 1.39(5) . ?

loop_
_geom_hbond_atom_site_label_D
_geom_hbond_atom_site_label_H
_geom_hbond_atom_site_label_A
_geom_hbond_distance_DH
_geom_hbond_distance_HA
_geom_hbond_distance_DA
_geom_hbond_angle_DHA
_geom_hbond_site_symmetry_A
O6 H6A N7 0.93 2.66 2.887(9) 94.3 .
O6 H6B N5B 0.93 2.27 2.91(2) 125.2 .
O5 H5A N8A 0.93 2.27 2.943(14) 129.2 .
O5 H5B N2 0.93 2.88 3.049(9) 91.4 .
O7 H7A O4 0.97 1.96 2.830(13) 147.4 .
O7 H7B O2 0.97 2.02 2.795(12) 135.7 .

loop_
_smtbx_masks_void_nr
_smtbx_masks_void_average_x
_smtbx_masks_void_average_y
_smtbx_masks_void_average_z
_smtbx_masks_void_volume
_smtbx_masks_void_count_electrons
_smtbx_masks_void_content
1 0.000 0.500 0.500 115.3 0.9 ?
2 0.350 0.328 0.599 8.2 0.3 ?
3 0.650 0.672 0.401 8.2 0.3 ?
